data_7131629
loop_
_publ_author_name
'Meena, Shivam A.'
'Sharma, Poonam'
'Verma, Akhilesh K.'

_publ_section_title
;
 Stereoselective synthesis of difunctionalized succinimides from
 aza-1,6-enynes by radical cascade reaction.
;
_journal_issue 47
_journal_name_full 'Chemical communications (Cambridge, England)'
_journal_page_first 7271
_journal_page_last 7274
_journal_paper_doi 10.1039/d3cc01391j
_journal_volume 59
_journal_year 2023
_chemical_formula_moiety 'C32 H26 Cl N O4 S Se'
_chemical_formula_sum 'C32 H26 Cl N O4 S Se'
_chemical_formula_weight 635.01
_space_group_crystal_system monoclinic
_space_group_IT_number 14
_space_group_name_Hall '-P 2yn'
_space_group_name_H-M_alt 'P 1 21/n 1'
_atom_sites_solution_hydrogens geom
_audit_creation_method SHELXL-2019/1
_audit_update_record
;
2022-07-04 deposited with the CCDC.	2023-05-15 downloaded from the CCDC.
;
_cell_angle_alpha 90
_cell_angle_beta 99.443(3)
_cell_angle_gamma 90
_cell_formula_units_Z 4
_cell_length_a 7.8375(5)
_cell_length_b 15.8427(9)
_cell_length_c 22.6838(14)
_cell_measurement_reflns_used 9963
_cell_measurement_temperature 140(2)
_cell_measurement_theta_max 27.71
_cell_measurement_theta_min 2.57
_cell_volume 2778.4(3)
_computing_cell_refinement 'Bruker SAINT'
_computing_data_collection 'Bruker APEX2'
_computing_data_reduction 'Bruker SAINT'
_computing_molecular_graphics 'Bruker SHELXTL'
_computing_publication_material 'Bruker SHELXTL'
_computing_structure_refinement 'SHELXL-2019/1 (Sheldrick, 2019)'
_computing_structure_solution 'SHELXS-97 (Sheldrick 2008)'
_diffrn_ambient_temperature 140(2)
_diffrn_measured_fraction_theta_full 0.997
_diffrn_measured_fraction_theta_max 0.995
_diffrn_measurement_device_type 'Bruker APEX-II CCD'
_diffrn_measurement_method '\f and \w scans'
_diffrn_radiation_type MoK\a
_diffrn_radiation_wavelength 0.71073
_diffrn_reflns_av_R_equivalents 0.0767
_diffrn_reflns_av_unetI/netI 0.0437
_diffrn_reflns_Laue_measured_fraction_full 0.997
_diffrn_reflns_Laue_measured_fraction_max 0.995
_diffrn_reflns_limit_h_max 10
_diffrn_reflns_limit_h_min -10
_diffrn_reflns_limit_k_max 21
_diffrn_reflns_limit_k_min -21
_diffrn_reflns_limit_l_max 30
_diffrn_reflns_limit_l_min -30
_diffrn_reflns_number 56122
_diffrn_reflns_point_group_measured_fraction_full 0.997
_diffrn_reflns_point_group_measured_fraction_max 0.995
_diffrn_reflns_theta_full 25.242
_diffrn_reflns_theta_max 28.348
_diffrn_reflns_theta_min 2.228
_exptl_absorpt_coefficient_mu 1.563
_exptl_absorpt_correction_type none
_exptl_crystal_colour Colorless
_exptl_crystal_density_diffrn 1.518
_exptl_crystal_description block
_exptl_crystal_F_000 1296
_exptl_crystal_size_max 0.20
_exptl_crystal_size_mid 0.18
_exptl_crystal_size_min 0.16
_refine_diff_density_max 0.387
_refine_diff_density_min -0.279
_refine_diff_density_rms 0.065
_refine_ls_extinction_method none
_refine_ls_goodness_of_fit_ref 0.998
_refine_ls_hydrogen_treatment constr
_refine_ls_matrix_type full
_refine_ls_number_parameters 363
_refine_ls_number_reflns 6906
_refine_ls_number_restraints 0
_refine_ls_restrained_S_all 0.998
_refine_ls_R_factor_all 0.0448
_refine_ls_R_factor_gt 0.0323
_refine_ls_shift/su_max 0.001
_refine_ls_shift/su_mean 0.000
_refine_ls_structure_factor_coef Fsqd
_refine_ls_weighting_details 'w=1/[\s^2^(Fo^2^)+(0.0300P)^2^+1.7898P] where P=(Fo^2^+2Fc^2^)/3'
_refine_ls_weighting_scheme calc
_refine_ls_wR_factor_gt 0.0725
_refine_ls_wR_factor_ref 0.0785
_reflns_Friedel_coverage 0.000
_reflns_number_gt 5735
_reflns_number_total 6906
_reflns_threshold_expression 'I > 2\s(I)'
_cod_data_source_file d3cc01391j2.cif
_cod_data_source_block mo_SMP27_0m_a
_cod_depositor_comments 'Adding full bibliography for 7131628--7131629.cif.'
_cod_original_sg_symbol_H-M 'P 21/n'
_cod_database_code 7131629
_shelx_shelxl_version_number 2019/1
_shelx_space_group_comment
;
The symmetry employed for this shelxl refinement is uniquely defined
by the following loop, which should always be used as a source of
symmetry information in preference to the above space-group names.
They are only intended as comments.
;

loop_
_space_group_symop_operation_xyz
'x, y, z'
'-x+1/2, y+1/2, -z+1/2'
'-x, -y, -z'
'x-1/2, -y-1/2, z-1/2'

loop_
_atom_site_label
_atom_site_type_symbol
_atom_site_fract_x
_atom_site_fract_y
_atom_site_fract_z
_atom_site_U_iso_or_equiv
_atom_site_adp_type
_atom_site_occupancy
_atom_site_site_symmetry_order
_atom_site_calc_flag
_atom_site_refinement_flags_posn
_atom_site_refinement_flags_adp
_atom_site_refinement_flags_occupancy
_atom_site_disorder_assembly
_atom_site_disorder_group
Se1 Se 0.17392(2) 0.42616(2) 0.62587(2) 0.02297(6) Uani 1 1 d . . . . .
Cl1 Cl 1.27118(6) 0.46757(3) 0.99704(2) 0.02578(11) Uani 1 1 d . . . . .
S1 S 0.28310(6) 0.28768(3) 0.79138(2) 0.01596(10) Uani 1 1 d . . . . .
O1 O 0.46626(17) 0.48554(9) 0.87232(6) 0.0241(3) Uani 1 1 d . . . . .
O2 O 0.77707(16) 0.41073(8) 0.72722(6) 0.0196(3) Uani 1 1 d . . . . .
O3 O 0.31709(18) 0.25141(8) 0.73621(6) 0.0232(3) Uani 1 1 d . . . . .
O4 O 0.41980(17) 0.28531(9) 0.84228(6) 0.0231(3) Uani 1 1 d . . . . .
N1 N 0.65416(19) 0.44815(10) 0.80876(7) 0.0158(3) Uani 1 1 d . . . . .
C1 C 0.8091(2) 0.45166(12) 0.85212(8) 0.0159(4) Uani 1 1 d . . . . .
C2 C 0.9048(2) 0.52546(12) 0.85954(9) 0.0198(4) Uani 1 1 d . . . . .
H2 H 0.871648 0.572648 0.834429 0.024 Uiso 1 1 calc R U . . .
C3 C 1.0493(2) 0.53021(12) 0.90377(9) 0.0217(4) Uani 1 1 d . . . . .
H3 H 1.116180 0.580465 0.909162 0.026 Uiso 1 1 calc R U . . .
C4 C 1.0948(2) 0.46090(12) 0.93990(8) 0.0185(4) Uani 1 1 d . . . . .
C5 C 1.0010(3) 0.38658(12) 0.93224(9) 0.0216(4) Uani 1 1 d . . . . .
H5 H 1.034954 0.339215 0.957095 0.026 Uiso 1 1 calc R U . . .
C6 C 0.8565(2) 0.38213(12) 0.88774(9) 0.0199(4) Uani 1 1 d . . . . .
H6 H 0.790813 0.331559 0.881861 0.024 Uiso 1 1 calc R U . . .
C7 C 0.4925(2) 0.46449(11) 0.82366(8) 0.0166(4) Uani 1 1 d . . . . .
C8 C 0.3572(2) 0.45578(11) 0.76709(8) 0.0141(3) Uani 1 1 d . . . . .
C9 C 0.4635(2) 0.42793(11) 0.72006(8) 0.0140(3) Uani 1 1 d . . . . .
C10 C 0.6489(2) 0.42588(11) 0.74856(8) 0.0144(3) Uani 1 1 d . . . . .
C11 C 0.2143(2) 0.39444(11) 0.77955(8) 0.0158(4) Uani 1 1 d . . . . .
H11A H 0.118048 0.396344 0.745329 0.019 Uiso 1 1 calc R U . . .
H11B H 0.168722 0.414338 0.815317 0.019 Uiso 1 1 calc R U . . .
C12 C 0.0981(2) 0.23718(11) 0.80972(8) 0.0161(4) Uani 1 1 d . . . . .
C13 C 0.1055(2) 0.19971(11) 0.86517(9) 0.0189(4) Uani 1 1 d . . . . .
H13 H 0.206496 0.204649 0.894502 0.023 Uiso 1 1 calc R U . . .
C14 C -0.0370(3) 0.15474(12) 0.87733(9) 0.0218(4) Uani 1 1 d . . . . .
H14 H -0.032553 0.128907 0.915344 0.026 Uiso 1 1 calc R U . . .
C15 C -0.1858(2) 0.14681(11) 0.83497(9) 0.0206(4) Uani 1 1 d . . . . .
C16 C -0.1915(3) 0.18785(12) 0.78018(9) 0.0221(4) Uani 1 1 d . . . . .
H16 H -0.293966 0.184924 0.751346 0.026 Uiso 1 1 calc R U . . .
C17 C -0.0509(2) 0.23269(12) 0.76706(9) 0.0199(4) Uani 1 1 d . . . . .
H17 H -0.056016 0.259963 0.729510 0.024 Uiso 1 1 calc R U . . .
C18 C 0.2763(2) 0.54410(11) 0.75480(9) 0.0204(4) Uani 1 1 d . . . . .
H18A H 0.184646 0.541500 0.719810 0.031 Uiso 1 1 calc R U . . .
H18B H 0.365568 0.584048 0.747149 0.031 Uiso 1 1 calc R U . . .
H18C H 0.227188 0.562842 0.789637 0.031 Uiso 1 1 calc R U . . .
C19 C 0.4108(2) 0.40920(11) 0.66233(8) 0.0161(4) Uani 1 1 d . . . . .
C20 C 0.5216(2) 0.37341(11) 0.62134(8) 0.0162(4) Uani 1 1 d . . . . .
C21 C 0.5697(2) 0.28869(12) 0.62614(9) 0.0212(4) Uani 1 1 d . . . . .
H21 H 0.537991 0.254891 0.657201 0.025 Uiso 1 1 calc R U . . .
C22 C 0.6640(3) 0.25371(13) 0.58548(10) 0.0255(4) Uani 1 1 d . . . . .
H22 H 0.695191 0.195731 0.588366 0.031 Uiso 1 1 calc R U . . .
C23 C 0.7128(2) 0.30323(13) 0.54070(9) 0.0242(4) Uani 1 1 d . . . . .
H23 H 0.778014 0.279206 0.513130 0.029 Uiso 1 1 calc R U . . .
C24 C 0.6667(3) 0.38740(13) 0.53606(9) 0.0242(4) Uani 1 1 d . . . . .
H24 H 0.702111 0.421499 0.505791 0.029 Uiso 1 1 calc R U . . .
C25 C 0.5687(3) 0.42214(12) 0.57571(9) 0.0219(4) Uani 1 1 d . . . . .
H25 H 0.533636 0.479531 0.571593 0.026 Uiso 1 1 calc R U . . .
C26 C -0.3376(3) 0.09473(13) 0.84688(11) 0.0270(5) Uani 1 1 d . . . . .
H26A H -0.443940 0.128070 0.837434 0.040 Uiso 1 1 calc R U . . .
H26B H -0.320327 0.078301 0.889095 0.040 Uiso 1 1 calc R U . . .
H26C H -0.347326 0.043975 0.821855 0.040 Uiso 1 1 calc R U . . .
C27 C 0.1487(2) 0.33108(12) 0.57265(9) 0.0202(4) Uani 1 1 d . . . . .
C28 C 0.1267(2) 0.25089(13) 0.59486(9) 0.0228(4) Uani 1 1 d . . . . .
H28 H 0.131428 0.242546 0.636567 0.027 Uiso 1 1 calc R U . . .
C29 C 0.0978(2) 0.18285(13) 0.55586(9) 0.0234(4) Uani 1 1 d . . . . .
H29 H 0.082720 0.127888 0.570947 0.028 Uiso 1 1 calc R U . . .
C30 C 0.0908(3) 0.19494(13) 0.49507(10) 0.0249(4) Uani 1 1 d . . . . .
H30 H 0.070406 0.148355 0.468474 0.030 Uiso 1 1 calc R U . . .
C31 C 0.1137(3) 0.27501(13) 0.47302(9) 0.0266(4) Uani 1 1 d . . . . .
H31 H 0.109183 0.283177 0.431303 0.032 Uiso 1 1 calc R U . . .
C32 C 0.1434(3) 0.34380(13) 0.51195(9) 0.0242(4) Uani 1 1 d . . . . .
H32 H 0.159778 0.398677 0.496946 0.029 Uiso 1 1 calc R U . . .

loop_
_atom_site_aniso_label
_atom_site_aniso_U_11
_atom_site_aniso_U_22
_atom_site_aniso_U_33
_atom_site_aniso_U_23
_atom_site_aniso_U_13
_atom_site_aniso_U_12
Se1 0.01772(10) 0.02962(12) 0.01923(11) -0.00815(8) -0.00393(7) 0.00689(8)
Cl1 0.0169(2) 0.0384(3) 0.0196(2) -0.0033(2) -0.00429(18) 0.00300(19)
S1 0.0160(2) 0.0142(2) 0.0178(2) 0.00115(17) 0.00321(17) 0.00126(16)
O1 0.0204(7) 0.0339(8) 0.0181(7) -0.0096(6) 0.0034(6) 0.0002(6)
O2 0.0146(6) 0.0277(7) 0.0167(7) -0.0013(5) 0.0029(5) 0.0011(5)
O3 0.0309(8) 0.0176(7) 0.0233(8) -0.0020(6) 0.0113(6) 0.0013(5)
O4 0.0167(7) 0.0250(7) 0.0256(8) 0.0059(6) -0.0025(6) 0.0013(5)
N1 0.0123(7) 0.0203(8) 0.0146(8) -0.0025(6) 0.0013(6) -0.0014(6)
C1 0.0122(8) 0.0210(9) 0.0142(9) -0.0033(7) 0.0010(7) 0.0016(6)
C2 0.0192(9) 0.0196(9) 0.0196(10) 0.0023(7) 0.0002(8) -0.0017(7)
C3 0.0174(9) 0.0236(10) 0.0231(11) -0.0012(8) 0.0006(8) -0.0063(7)
C4 0.0140(8) 0.0266(10) 0.0144(9) -0.0045(7) 0.0004(7) 0.0043(7)
C5 0.0240(10) 0.0194(9) 0.0199(10) 0.0004(8) -0.0006(8) 0.0042(7)
C6 0.0224(9) 0.0174(9) 0.0189(10) -0.0020(7) 0.0009(8) -0.0008(7)
C7 0.0160(9) 0.0148(9) 0.0188(10) -0.0018(7) 0.0018(7) -0.0010(6)
C8 0.0137(8) 0.0131(8) 0.0153(9) -0.0014(7) 0.0018(7) -0.0006(6)
C9 0.0134(8) 0.0141(8) 0.0143(9) -0.0007(7) 0.0013(7) -0.0008(6)
C10 0.0155(8) 0.0142(8) 0.0132(9) -0.0004(7) 0.0013(7) -0.0011(6)
C11 0.0140(8) 0.0145(8) 0.0186(9) 0.0006(7) 0.0015(7) 0.0017(6)
C12 0.0192(9) 0.0126(8) 0.0163(9) -0.0016(7) 0.0022(7) -0.0002(6)
C13 0.0197(9) 0.0178(9) 0.0180(10) 0.0007(7) -0.0005(7) -0.0010(7)
C14 0.0247(10) 0.0201(9) 0.0209(10) 0.0027(8) 0.0044(8) -0.0011(7)
C15 0.0210(9) 0.0139(9) 0.0277(11) -0.0035(7) 0.0063(8) -0.0003(7)
C16 0.0198(9) 0.0217(10) 0.0234(11) -0.0039(8) -0.0001(8) -0.0004(7)
C17 0.0235(10) 0.0191(9) 0.0170(10) -0.0004(7) 0.0026(8) 0.0009(7)
C18 0.0217(10) 0.0144(9) 0.0250(11) -0.0015(7) 0.0035(8) 0.0020(7)
C19 0.0159(8) 0.0158(8) 0.0163(9) 0.0001(7) 0.0016(7) 0.0010(6)
C20 0.0139(8) 0.0201(9) 0.0133(9) -0.0018(7) -0.0014(7) -0.0007(7)
C21 0.0212(10) 0.0223(10) 0.0203(10) 0.0019(8) 0.0041(8) 0.0025(7)
C22 0.0227(10) 0.0233(10) 0.0304(12) -0.0022(9) 0.0042(9) 0.0050(8)
C23 0.0166(9) 0.0364(11) 0.0197(10) -0.0063(8) 0.0035(8) 0.0014(8)
C24 0.0223(10) 0.0328(11) 0.0177(10) 0.0028(8) 0.0042(8) -0.0038(8)
C25 0.0218(10) 0.0210(10) 0.0225(10) 0.0015(8) 0.0024(8) -0.0013(7)
C26 0.0223(10) 0.0222(10) 0.0378(13) -0.0036(9) 0.0093(9) -0.0038(8)
C27 0.0138(9) 0.0275(10) 0.0178(10) -0.0059(8) -0.0019(7) -0.0007(7)
C28 0.0172(9) 0.0331(11) 0.0168(10) 0.0008(8) -0.0011(8) 0.0034(8)
C29 0.0183(9) 0.0242(10) 0.0269(11) 0.0005(8) 0.0016(8) 0.0013(7)
C30 0.0228(10) 0.0262(10) 0.0261(11) -0.0084(8) 0.0052(9) -0.0033(8)
C31 0.0296(11) 0.0330(11) 0.0180(10) -0.0054(8) 0.0063(8) -0.0085(9)
C32 0.0251(10) 0.0268(10) 0.0205(10) -0.0039(8) 0.0035(8) -0.0064(8)

loop_
_atom_type_symbol
_atom_type_description
_atom_type_scat_dispersion_real
_atom_type_scat_dispersion_imag
_atom_type_scat_source
C C 0.0033 0.0016 'International Tables Vol C Tables 4.2.6.8 and 6.1.1.4'
H H 0.0000 0.0000 'International Tables Vol C Tables 4.2.6.8 and 6.1.1.4'
Cl Cl 0.1484 0.1585 'International Tables Vol C Tables 4.2.6.8 and 6.1.1.4'
N N 0.0061 0.0033 'International Tables Vol C Tables 4.2.6.8 and 6.1.1.4'
O O 0.0106 0.0060 'International Tables Vol C Tables 4.2.6.8 and 6.1.1.4'
S S 0.1246 0.1234 'International Tables Vol C Tables 4.2.6.8 and 6.1.1.4'
Se Se -0.0929 2.2259 'International Tables Vol C Tables 4.2.6.8 and 6.1.1.4'

loop_
_geom_angle_atom_site_label_1
_geom_angle_atom_site_label_2
_geom_angle_atom_site_label_3
_geom_angle
_geom_angle_site_symmetry_1
_geom_angle_site_symmetry_3
_geom_angle_publ_flag
C27 Se1 C19 98.82(8) . . ?
O3 S1 O4 117.80(9) . . ?
O3 S1 C12 107.46(8) . . ?
O4 S1 C12 109.33(9) . . ?
O3 S1 C11 110.01(8) . . ?
O4 S1 C11 108.19(8) . . ?
C12 S1 C11 103.04(8) . . ?
C7 N1 C10 113.64(15) . . ?
C7 N1 C1 122.03(15) . . ?
C10 N1 C1 124.30(15) . . ?
C6 C1 C2 120.95(18) . . ?
C6 C1 N1 119.15(16) . . ?
C2 C1 N1 119.83(17) . . ?
C1 C2 C3 119.72(18) . . ?
C4 C3 C2 119.14(18) . . ?
C3 C4 C5 121.45(18) . . ?
C3 C4 Cl1 119.40(15) . . ?
C5 C4 Cl1 119.14(15) . . ?
C4 C5 C6 119.15(18) . . ?
C1 C6 C5 119.58(18) . . ?
O1 C7 N1 125.13(17) . . ?
O1 C7 C8 126.52(16) . . ?
N1 C7 C8 108.27(15) . . ?
C9 C8 C7 103.31(14) . . ?
C9 C8 C18 113.10(15) . . ?
C7 C8 C18 106.12(14) . . ?
C9 C8 C11 116.27(14) . . ?
C7 C8 C11 109.08(15) . . ?
C18 C8 C11 108.34(14) . . ?
C19 C9 C10 122.77(16) . . ?
C19 C9 C8 129.23(16) . . ?
C10 C9 C8 107.99(15) . . ?
O2 C10 N1 123.05(16) . . ?
O2 C10 C9 130.23(17) . . ?
N1 C10 C9 106.70(14) . . ?
C8 C11 S1 114.46(12) . . ?
C13 C12 C17 121.08(17) . . ?
C13 C12 S1 119.68(14) . . ?
C17 C12 S1 119.18(14) . . ?
C12 C13 C14 119.01(18) . . ?
C15 C14 C13 121.31(18) . . ?
C14 C15 C16 118.28(18) . . ?
C14 C15 C26 121.53(19) . . ?
C16 C15 C26 120.19(19) . . ?
C17 C16 C15 121.32(18) . . ?
C16 C17 C12 118.93(18) . . ?
C9 C19 C20 125.31(17) . . ?
C9 C19 Se1 120.69(14) . . ?
C20 C19 Se1 113.99(13) . . ?
C25 C20 C21 119.47(17) . . ?
C25 C20 C19 120.56(17) . . ?
C21 C20 C19 119.83(16) . . ?
C22 C21 C20 119.95(18) . . ?
C23 C22 C21 120.12(19) . . ?
C24 C23 C22 120.17(18) . . ?
C23 C24 C25 119.90(19) . . ?
C20 C25 C24 120.35(18) . . ?
C32 C27 C28 120.57(18) . . ?
C32 C27 Se1 119.60(15) . . ?
C28 C27 Se1 119.74(15) . . ?
C27 C28 C29 119.75(19) . . ?
C30 C29 C28 120.17(19) . . ?
C29 C30 C31 119.98(19) . . ?
C30 C31 C32 120.2(2) . . ?
C27 C32 C31 119.28(19) . . ?

loop_
_geom_bond_atom_site_label_1
_geom_bond_atom_site_label_2
_geom_bond_distance
_geom_bond_site_symmetry_2
_geom_bond_publ_flag
Se1 C27 1.9202(19) . ?
Se1 C19 1.9231(18) . ?
Cl1 C4 1.7362(19) . ?
S1 O3 1.4409(14) . ?
S1 O4 1.4411(14) . ?
S1 C12 1.7648(19) . ?
S1 C11 1.7823(18) . ?
O1 C7 1.203(2) . ?
O2 C10 1.209(2) . ?
N1 C7 1.388(2) . ?
N1 C10 1.404(2) . ?
N1 C1 1.433(2) . ?
C1 C6 1.380(3) . ?
C1 C2 1.384(3) . ?
C2 C3 1.386(3) . ?
C3 C4 1.381(3) . ?
C4 C5 1.384(3) . ?
C5 C6 1.390(3) . ?
C7 C8 1.531(3) . ?
C8 C9 1.523(2) . ?
C8 C18 1.543(2) . ?
C8 C11 1.544(2) . ?
C9 C19 1.340(3) . ?
C9 C10 1.491(2) . ?
C12 C13 1.383(3) . ?
C12 C17 1.390(3) . ?
C13 C14 1.390(3) . ?
C14 C15 1.390(3) . ?
C15 C16 1.397(3) . ?
C15 C26 1.509(3) . ?
C16 C17 1.384(3) . ?
C19 C20 1.485(2) . ?
C20 C25 1.389(3) . ?
C20 C21 1.394(3) . ?
C21 C22 1.388(3) . ?
C22 C23 1.386(3) . ?
C23 C24 1.381(3) . ?
C24 C25 1.389(3) . ?
C27 C32 1.386(3) . ?
C27 C28 1.388(3) . ?
C28 C29 1.389(3) . ?
C29 C30 1.384(3) . ?
C30 C31 1.386(3) . ?
C31 C32 1.398(3) . ?
